data_1565245
loop_
_publ_author_name
'Nagar, Suryakant'
'Chatterjee, Sucheta'
'Goswami, Dibakar'
'Cordes, David B.'
'Slawin, A.M.Z.'
'Chauhan, Rohit Singh'
'Prabhu, Pradnya'

_publ_section_title
;
 Reactivity of nickel metal precursors towards amido linked N-heterocyclic
 carbenes and their catalytic studies for cross coupling reactions
;
_journal_name_full 'Inorganica Chimica Acta'
_journal_page_first 119446
_journal_paper_doi 10.1016/j.ica.2020.119446
_journal_volume 504
_journal_year 2020
_chemical_formula_moiety 'C28 H36 N6 Ni O4'
_chemical_formula_sum 'C28 H36 N6 Ni O4'
_chemical_formula_weight 579.33
_space_group_crystal_system orthorhombic
_space_group_IT_number 56
_space_group_name_Hall '-P 2ab 2ac'
_space_group_name_H-M_alt 'P c c n'
_atom_sites_solution_hydrogens geom
_atom_sites_solution_primary direct
_atom_sites_solution_secondary difmap
_cell_angle_alpha 90.0000
_cell_angle_beta 90.0000
_cell_angle_gamma 90.0000
_cell_formula_units_Z 4
_cell_length_a 10.1795(2)
_cell_length_b 16.4812(3)
_cell_length_c 16.6731(4)
_cell_measurement_reflns_used 11026
_cell_measurement_temperature 173
_cell_measurement_theta_max 28.98
_cell_measurement_theta_min 2.37
_cell_volume 2797.25(10)
_computing_cell_refinement 'CrysAlisPro 1.171.38.46 (Rigaku OD, 2015)'
_computing_data_collection 'CrysAlisPro 1.171.38.46 (Rigaku OD, 2015)'
_computing_data_reduction 'CrysAlisPro 1.171.38.46 (Rigaku OD, 2015)'
_computing_molecular_graphics 'CrystalStructure 4.3'
_computing_publication_material 'CrystalStructure 4.3 (Rigaku, 2018)'
_computing_structure_refinement 'SHELXL Version 2018/3 (Sheldrick, 2008)'
_computing_structure_solution 'Superflip (Palatinus, et al., 2007)'
_diffrn_ambient_temperature 173
_diffrn_detector_area_resol_mean 5.811
_diffrn_measured_fraction_theta_full 0.994
_diffrn_measured_fraction_theta_max 0.857
_diffrn_measurement_device_type 'Rigaku XtaLAB P200'
_diffrn_measurement_method \w
_diffrn_radiation_type 'Mo K\a'
_diffrn_radiation_wavelength 0.71073
_diffrn_reflns_av_R_equivalents 0.0245
_diffrn_reflns_av_unetI/netI 0.0182
_diffrn_reflns_Laue_measured_fraction_full 0.994
_diffrn_reflns_Laue_measured_fraction_max 0.857
_diffrn_reflns_limit_h_max 10
_diffrn_reflns_limit_h_min -13
_diffrn_reflns_limit_k_max 20
_diffrn_reflns_limit_k_min -20
_diffrn_reflns_limit_l_max 20
_diffrn_reflns_limit_l_min -18
_diffrn_reflns_number 22516
_diffrn_reflns_point_group_measured_fraction_full 0.994
_diffrn_reflns_point_group_measured_fraction_max 0.857
_diffrn_reflns_theta_full 25.242
_diffrn_reflns_theta_max 29.058
_diffrn_reflns_theta_min 2.352
_diffrn_standards_interval_count .
_diffrn_standards_number 0
_exptl_absorpt_coefficient_mu 0.738
_exptl_absorpt_correction_T_max 0.943
_exptl_absorpt_correction_T_min 0.763
_exptl_absorpt_correction_type multi-scan
_exptl_absorpt_process_details
;
CrysAlisPro 1.171.38.46 (Rigaku Oxford Diffraction, 2015)
Empirical absorption correction using spherical harmonics,
 implemented in SCALE3 ABSPACK scaling algorithm.
;
_exptl_crystal_colour yellow
_exptl_crystal_density_diffrn 1.376
_exptl_crystal_density_method 'not measured'
_exptl_crystal_description prism
_exptl_crystal_F_000 1224.00
_exptl_crystal_size_max 0.150
_exptl_crystal_size_mid 0.100
_exptl_crystal_size_min 0.080
_refine_diff_density_max 0.27
_refine_diff_density_min -0.23
_refine_ls_extinction_method none
_refine_ls_goodness_of_fit_ref 1.054
_refine_ls_hydrogen_treatment constr
_refine_ls_number_parameters 178
_refine_ls_number_reflns 3210
_refine_ls_number_restraints 0
_refine_ls_R_factor_all 0.0347
_refine_ls_R_factor_gt 0.0275
_refine_ls_shift/su_max 0.001
_refine_ls_structure_factor_coef Fsqd
_refine_ls_weighting_details 'w = 1/[\s^2^(Fo^2^)+(0.0373P)^2^+0.8767P] where P=(Fo^2^+2Fc^2^)/3'
_refine_ls_weighting_scheme calc
_refine_ls_wR_factor_gt 0.0709
_refine_ls_wR_factor_ref 0.0736
_reflns_Friedel_coverage 0.000
_reflns_Friedel_fraction_full .
_reflns_Friedel_fraction_max .
_reflns_number_gt 2724
_reflns_number_total 3210
_reflns_threshold_expression F^2^>2.0\s(F^2^)
_cod_data_source_file 3a.cif
_cod_data_source_block rohit8
_cod_database_code 1565245

loop_
_space_group_symop_id
_space_group_symop_operation_xyz
1 +X,+Y,+Z
2 1/2-X,1/2-Y,+Z
3 1/2+X,-Y,1/2-Z
4 -X,1/2+Y,1/2-Z
5 -X,-Y,-Z
6 -1/2+X,-1/2+Y,-Z
7 -1/2-X,+Y,-1/2+Z
8 +X,-1/2-Y,-1/2+Z

loop_
_atom_site_label
_atom_site_type_symbol
_atom_site_fract_x
_atom_site_fract_y
_atom_site_fract_z
_atom_site_U_iso_or_equiv
_atom_site_adp_type
_atom_site_occupancy
_atom_site_site_symmetry_order
_atom_site_calc_flag
_atom_site_refinement_flags_posn
_atom_site_refinement_flags_adp
_atom_site_refinement_flags_occupancy
_atom_site_disorder_assembly
_atom_site_disorder_group
Ni1 Ni 0.750000 0.250000 0.96689(2) 0.01960(8) Uani 1 2 d S T P . .
O7 O 0.90155(11) 0.42820(7) 1.10791(6) 0.0398(3) Uani 1 1 d . . . . .
O11 O 0.50705(11) 0.42382(7) 1.05197(7) 0.0436(3) Uani 1 1 d . . . . .
N2 N 0.87489(10) 0.38597(6) 0.90426(6) 0.0221(2) Uani 1 1 d . . . . .
N5 N 0.71180(11) 0.36182(6) 0.82698(6) 0.0211(2) Uani 1 1 d . . . . .
N8 N 0.76800(11) 0.33267(7) 1.04811(7) 0.0252(3) Uani 1 1 d . . . . .
C1 C 0.77549(12) 0.33268(8) 0.89205(8) 0.0207(3) Uani 1 1 d . . . . .
C3 C 0.87188(13) 0.44890(8) 0.84954(8) 0.0263(3) Uani 1 1 d . . . . .
H3 H 0.930528 0.493646 0.846722 0.032 Uiso 1 1 calc R U . . .
C4 C 0.76903(13) 0.43396(8) 0.80107(8) 0.0257(3) Uani 1 1 d . . . . .
H4 H 0.740741 0.466523 0.757339 0.031 Uiso 1 1 calc R U . . .
C6 C 0.95647(13) 0.38155(8) 0.97641(8) 0.0260(3) Uani 1 1 d . . . . .
H6A H 1.017491 0.428306 0.977746 0.031 Uiso 1 1 calc R U . . .
H6B H 1.009433 0.331183 0.975327 0.031 Uiso 1 1 calc R U . . .
C7 C 0.86986(14) 0.38238(8) 1.05152(8) 0.0259(3) Uani 1 1 d . . . . .
C9 C 0.67293(14) 0.33857(9) 1.11399(8) 0.0323(3) Uani 1 1 d . . . . .
H9A H 0.699141 0.383924 1.149480 0.039 Uiso 1 1 calc R U . . .
H9B H 0.677018 0.288018 1.145966 0.039 Uiso 1 1 calc R U . . .
C10 C 0.53576(14) 0.35161(8) 1.08807(8) 0.0287(3) Uani 1 1 d . . . . .
C12 C 0.37417(18) 0.42456(12) 1.03935(11) 0.0516(5) Uani 1 1 d . . . . .
H12 H 0.327148 0.467676 1.014740 0.062 Uiso 1 1 calc R U . . .
C13 C 0.32051(17) 0.35671(13) 1.06630(12) 0.0540(5) Uani 1 1 d . . . . .
H13 H 0.229968 0.342803 1.065019 0.065 Uiso 1 1 calc R U . . .
C14 C 0.42463(16) 0.30864(11) 1.09754(10) 0.0430(4) Uani 1 1 d . . . . .
H14 H 0.417078 0.256171 1.120684 0.052 Uiso 1 1 calc R U . . .
C15 C 0.58939(13) 0.33031(8) 0.79272(8) 0.0243(3) Uani 1 1 d . . . . .
H15A H 0.588614 0.270448 0.797569 0.029 Uiso 1 1 calc R U . . .
H15B H 0.585992 0.344033 0.734947 0.029 Uiso 1 1 calc R U . . .
C16 C 0.46841(14) 0.36473(9) 0.83412(9) 0.0336(3) Uani 1 1 d . . . . .
H16A H 0.458598 0.339212 0.887535 0.040 Uiso 1 1 calc R U . . .
H16B H 0.479974 0.423818 0.842102 0.040 Uiso 1 1 calc R U . . .
C17 C 0.34511(14) 0.34968(10) 0.78511(9) 0.0343(3) Uani 1 1 d . . . . .
H17A H 0.341788 0.291648 0.769910 0.041 Uiso 1 1 calc R U . . .
H17B H 0.350027 0.381914 0.735099 0.041 Uiso 1 1 calc R U . . .
C18 C 0.21928(16) 0.37152(12) 0.82934(13) 0.0504(5) Uani 1 1 d . . . . .
H18A H 0.224296 0.427851 0.847896 0.060 Uiso 1 1 calc R U . . .
H18B H 0.208304 0.335392 0.875543 0.060 Uiso 1 1 calc R U . . .
H18C H 0.144177 0.365372 0.793071 0.060 Uiso 1 1 calc R U . . .

loop_
_atom_site_aniso_label
_atom_site_aniso_U_11
_atom_site_aniso_U_22
_atom_site_aniso_U_33
_atom_site_aniso_U_23
_atom_site_aniso_U_13
_atom_site_aniso_U_12
Ni1 0.02373(13) 0.01976(12) 0.01531(14) 0.000 0.000 -0.00887(9)
O7 0.0515(7) 0.0421(6) 0.0259(5) -0.0100(5) -0.0006(5) -0.0247(5)
O11 0.0427(6) 0.0326(6) 0.0555(7) 0.0064(5) 0.0108(6) -0.0017(5)
N2 0.0247(5) 0.0218(5) 0.0199(6) -0.0004(4) 0.0018(4) -0.0080(4)
N5 0.0242(5) 0.0210(5) 0.0180(6) -0.0002(4) 0.0010(4) -0.0044(4)
N8 0.0287(6) 0.0282(6) 0.0187(6) -0.0041(5) 0.0030(4) -0.0103(5)
C1 0.0225(6) 0.0205(6) 0.0190(7) -0.0031(5) 0.0018(5) -0.0048(5)
C3 0.0335(7) 0.0205(6) 0.0249(7) -0.0001(5) 0.0063(6) -0.0079(5)
C4 0.0344(7) 0.0204(6) 0.0222(7) 0.0019(5) 0.0045(6) -0.0030(5)
C6 0.0251(6) 0.0297(7) 0.0233(7) -0.0008(5) -0.0020(5) -0.0114(5)
C7 0.0313(7) 0.0248(6) 0.0216(7) -0.0010(5) -0.0027(6) -0.0075(5)
C9 0.0355(8) 0.0408(8) 0.0207(7) -0.0062(6) 0.0055(6) -0.0086(6)
C10 0.0350(7) 0.0290(7) 0.0220(7) -0.0028(6) 0.0075(6) -0.0055(6)
C12 0.0399(9) 0.0591(12) 0.0558(12) 0.0110(9) 0.0121(8) 0.0119(8)
C13 0.0311(9) 0.0788(14) 0.0520(11) 0.0135(10) 0.0062(8) -0.0064(9)
C14 0.0398(9) 0.0474(9) 0.0417(10) 0.0098(8) 0.0038(7) -0.0141(7)
C15 0.0248(6) 0.0273(7) 0.0210(7) -0.0021(5) -0.0025(5) -0.0038(5)
C16 0.0290(7) 0.0395(8) 0.0322(8) -0.0079(6) 0.0042(6) -0.0035(6)
C17 0.0275(7) 0.0350(8) 0.0404(9) -0.0022(6) 0.0006(6) -0.0004(6)
C18 0.0311(8) 0.0529(11) 0.0671(13) -0.0066(9) 0.0073(8) 0.0043(7)

loop_
_atom_type_symbol
_atom_type_description
_atom_type_scat_dispersion_real
_atom_type_scat_dispersion_imag
_atom_type_scat_source
C C 0.0033 0.0016
;
International Tables for Crystallography
(Vol. C, Tables 4.2.6.8 and 6.1.1.4)
;
H H 0.0000 0.0000
;
International Tables for Crystallography
(Vol. C, Table 6.1.1.4)
;
N N 0.0061 0.0033
;
International Tables for Crystallography
(Vol. C, Tables 4.2.6.8 and 6.1.1.4)
;
O O 0.0106 0.0060
;
International Tables for Crystallography
(Vol. C, Tables 4.2.6.8 and 6.1.1.4)
;
Ni Ni 0.3393 1.1124
;
International Tables for Crystallography
(Vol. C, Tables 4.2.6.8 and 6.1.1.4)
;

loop_
_geom_angle_atom_site_label_1
_geom_angle_atom_site_label_2
_geom_angle_atom_site_label_3
_geom_angle
_geom_angle_site_symmetry_1
_geom_angle_site_symmetry_3
C1 Ni1 C1 96.05(8) 2_655 .
C1 Ni1 N8 176.55(5) 2_655 .
C1 Ni1 N8 86.58(5) . .
C1 Ni1 N8 86.58(5) 2_655 2_655
C1 Ni1 N8 176.55(5) . 2_655
N8 Ni1 N8 90.87(7) . 2_655
C10 O11 C12 106.68(13) . .
C1 N2 C3 111.76(11) . .
C1 N2 C6 120.99(11) . .
C3 N2 C6 126.35(11) . .
C1 N5 C4 110.59(11) . .
C1 N5 C15 126.48(11) . .
C4 N5 C15 122.49(11) . .
C7 N8 C9 116.35(11) . .
C7 N8 Ni1 122.82(9) . .
C9 N8 Ni1 120.63(9) . .
N5 C1 N2 104.38(11) . .
N5 C1 Ni1 136.84(9) . .
N2 C1 Ni1 118.47(9) . .
C4 C3 N2 106.06(11) . .
C4 C3 H3 127.0 . .
N2 C3 H3 127.0 . .
C3 C4 N5 107.18(12) . .
C3 C4 H4 126.4 . .
N5 C4 H4 126.4 . .
N2 C6 C7 110.18(11) . .
N2 C6 H6A 109.6 . .
C7 C6 H6A 109.6 . .
N2 C6 H6B 109.6 . .
C7 C6 H6B 109.6 . .
H6A C6 H6B 108.1 . .
O7 C7 N8 127.56(13) . .
O7 C7 C6 118.20(12) . .
N8 C7 C6 114.24(11) . .
N8 C9 C10 114.46(12) . .
N8 C9 H9A 108.6 . .
C10 C9 H9A 108.6 . .
N8 C9 H9B 108.6 . .
C10 C9 H9B 108.6 . .
H9A C9 H9B 107.6 . .
C14 C10 O11 109.33(14) . .
C14 C10 C9 133.19(14) . .
O11 C10 C9 117.26(12) . .
C13 C12 O11 110.38(16) . .
C13 C12 H12 124.8 . .
O11 C12 H12 124.8 . .
C12 C13 C14 106.71(16) . .
C12 C13 H13 126.6 . .
C14 C13 H13 126.6 . .
C10 C14 C13 106.90(15) . .
C10 C14 H14 126.6 . .
C13 C14 H14 126.6 . .
N5 C15 C16 112.28(11) . .
N5 C15 H15A 109.1 . .
C16 C15 H15A 109.1 . .
N5 C15 H15B 109.1 . .
C16 C15 H15B 109.1 . .
H15A C15 H15B 107.9 . .
C17 C16 C15 111.36(12) . .
C17 C16 H16A 109.4 . .
C15 C16 H16A 109.4 . .
C17 C16 H16B 109.4 . .
C15 C16 H16B 109.4 . .
H16A C16 H16B 108.0 . .
C16 C17 C18 113.37(13) . .
C16 C17 H17A 108.9 . .
C18 C17 H17A 108.9 . .
C16 C17 H17B 108.9 . .
C18 C17 H17B 108.9 . .
H17A C17 H17B 107.7 . .
C17 C18 H18A 109.5 . .
C17 C18 H18B 109.5 . .
H18A C18 H18B 109.5 . .
C17 C18 H18C 109.5 . .
H18A C18 H18C 109.5 . .
H18B C18 H18C 109.5 . .

loop_
_geom_bond_atom_site_label_1
_geom_bond_atom_site_label_2
_geom_bond_distance
_geom_bond_site_symmetry_2
Ni1 C1 1.8658(13) 2_655
Ni1 C1 1.8658(13) .
Ni1 N8 1.9297(11) .
Ni1 N8 1.9297(11) 2_655
O7 C7 1.2484(16) .
O11 C10 1.3653(18) .
O11 C12 1.369(2) .
N2 C1 1.3553(16) .
N2 C3 1.3817(17) .
N2 C6 1.4635(17) .
N5 C1 1.3521(17) .
N5 C4 1.3927(16) .
N5 C15 1.4659(16) .
N8 C7 1.3226(17) .
N8 C9 1.4672(18) .
C3 C4 1.3453(19) .
C3 H3 0.9500 .
C4 H4 0.9500 .
C6 C7 1.5316(19) .
C6 H6A 0.9900 .
C6 H6B 0.9900 .
C9 C10 1.477(2) .
C9 H9A 0.9900 .
C9 H9B 0.9900 .
C10 C14 1.344(2) .
C12 C13 1.323(3) .
C12 H12 0.9500 .
C13 C14 1.422(3) .
C13 H13 0.9500 .
C14 H14 0.9500 .
C15 C16 1.5214(19) .
C15 H15A 0.9900 .
C15 H15B 0.9900 .
C16 C17 1.518(2) .
C16 H16A 0.9900 .
C16 H16B 0.9900 .
C17 C18 1.521(2) .
C17 H17A 0.9900 .
C17 H17B 0.9900 .
C18 H18A 0.9800 .
C18 H18B 0.9800 .
C18 H18C 0.9800 .

loop_
_geom_torsion_atom_site_label_1
_geom_torsion_atom_site_label_2
_geom_torsion_atom_site_label_3
_geom_torsion_atom_site_label_4
_geom_torsion
_geom_torsion_site_symmetry_1
_geom_torsion_site_symmetry_2
_geom_torsion_site_symmetry_3
_geom_torsion_site_symmetry_4
C4 N5 C1 N2 -1.98(14) . . . .
C15 N5 C1 N2 -174.39(11) . . . .
C4 N5 C1 Ni1 171.08(11) . . . .
C15 N5 C1 Ni1 -1.3(2) . . . .
C3 N2 C1 N5 1.78(14) . . . .
C6 N2 C1 N5 171.56(11) . . . .
C3 N2 C1 Ni1 -172.82(9) . . . .
C6 N2 C1 Ni1 -3.04(16) . . . .
C1 Ni1 C1 N5 51.79(12) 2_655 . . .
N8 Ni1 C1 N5 -125.98(14) . . . .
C1 Ni1 C1 N2 -135.86(12) 2_655 . . .
N8 Ni1 C1 N2 46.37(10) . . . .
C1 N2 C3 C4 -0.91(15) . . . .
C6 N2 C3 C4 -170.03(12) . . . .
N2 C3 C4 N5 -0.35(14) . . . .
C1 N5 C4 C3 1.50(15) . . . .
C15 N5 C4 C3 174.26(11) . . . .
C1 N2 C6 C7 -53.49(16) . . . .
C3 N2 C6 C7 114.71(14) . . . .
C9 N8 C7 O7 7.6(2) . . . .
Ni1 N8 C7 O7 -167.27(12) . . . .
C9 N8 C7 C6 -172.57(12) . . . .
Ni1 N8 C7 C6 12.58(17) . . . .
N2 C6 C7 O7 -133.80(13) . . . .
N2 C6 C7 N8 46.33(16) . . . .
C7 N8 C9 C10 126.01(14) . . . .
Ni1 N8 C9 C10 -59.02(16) . . . .
C12 O11 C10 C14 0.12(18) . . . .
C12 O11 C10 C9 -175.29(13) . . . .
N8 C9 C10 C14 119.31(19) . . . .
N8 C9 C10 O11 -66.64(17) . . . .
C10 O11 C12 C13 0.3(2) . . . .
O11 C12 C13 C14 -0.6(2) . . . .
O11 C10 C14 C13 -0.48(19) . . . .
C9 C10 C14 C13 173.92(16) . . . .
C12 C13 C14 C10 0.7(2) . . . .
C1 N5 C15 C16 84.69(16) . . . .
C4 N5 C15 C16 -86.88(15) . . . .
N5 C15 C16 C17 165.00(12) . . . .
C15 C16 C17 C18 171.37(14) . . . .
